data_2010885
loop_
_publ_author_name
'Parvez, Masood'
'Mesher, Shaun T.'
'Clark, Peter D. '

_publ_section_title
;
 2,5-Bis(methylthio)-1,4-benzoquinone and
 2-methyl-3-(methylsulfonyl)benzo[<i>b</i>]thiophene
;
_journal_issue 5
_journal_name_full 'Acta Crystallographica Section C'
_journal_page_first 574
_journal_page_last 576
_journal_paper_doi 10.1107/S0108270100001402
_journal_volume 56
_journal_year 2000
_chemical_formula_moiety 'C10 H10 O2 S2'
_chemical_formula_sum 'C10 H10 O2 S2'
_chemical_formula_weight 226.30
_chemical_name_common 2-Methyl-3-(methylsulfonyl)benzo[b]thiophene
_chemical_name_systematic
;
2-Methyl-3-(methylsulfonyl)benzo[b]thiophene
;
_space_group_IT_number 4
_symmetry_cell_setting monoclinic
_symmetry_space_group_name_Hall 'P 2yb'
_symmetry_space_group_name_H-M 'P 1 21 1'
_cell_angle_alpha 90.00
_cell_angle_beta 99.570(10)
_cell_angle_gamma 90.00
_cell_formula_units_Z 2
_cell_length_a 5.8228(5)
_cell_length_b 10.4400(10)
_cell_length_c 8.6217(9)
_cell_measurement_reflns_used 25
_cell_measurement_temperature 293(2)
_cell_measurement_theta_max 20
_cell_measurement_theta_min 10
_cell_volume 516.82(9)
_computing_cell_refinement 'MSC/AFC Diffractometer Control Software'
_computing_data_collection
;MSC/AFC Diffractometer Control Software (Molecular Structure Corporation,
 1988)
;
_computing_data_reduction 'TEXSAN (Molecular Structure Corporation, 1994)'
_computing_molecular_graphics TEXSAN
_computing_publication_material SHELXL97
_computing_structure_refinement 'SHELXL97 (Sheldrick, 1997)'
_computing_structure_solution 'SAPI91 (Fan, 1991)'
_diffrn_ambient_temperature 293(2)
_diffrn_measurement_device_type Rigaku-AFC-6S
_diffrn_measurement_method '\w/2\q '
_diffrn_radiation_monochromator graphite
_diffrn_radiation_source 'fine-focus sealed tube'
_diffrn_radiation_type MoK\a
_diffrn_radiation_wavelength .71069
_diffrn_reflns_av_R_equivalents .027
_diffrn_reflns_av_sigmaI/netI .031
_diffrn_reflns_limit_h_max 7
_diffrn_reflns_limit_h_min 0
_diffrn_reflns_limit_k_max 13
_diffrn_reflns_limit_k_min 0
_diffrn_reflns_limit_l_max 11
_diffrn_reflns_limit_l_min -11
_diffrn_reflns_number 1385
_diffrn_reflns_theta_max 27.6
_diffrn_reflns_theta_min 2.4
_diffrn_standards_decay_% 1.31
_diffrn_standards_interval_count 200
_diffrn_standards_number 3
_exptl_absorpt_coefficient_mu .48
_exptl_absorpt_correction_T_max .85
_exptl_absorpt_correction_T_min .78
_exptl_absorpt_correction_type empirical
_exptl_absorpt_process_details
;
via \y-scan (3 reflections) (North et al., 1968)
;
_exptl_crystal_colour colorless
_exptl_crystal_density_diffrn 1.454
_exptl_crystal_density_meas ?
_exptl_crystal_density_method 'not measured'
_exptl_crystal_description prismatic
_exptl_crystal_F_000 236
_exptl_crystal_size_max .55
_exptl_crystal_size_mid .38
_exptl_crystal_size_min .35
_refine_diff_density_max .23
_refine_diff_density_min -.29
_refine_ls_abs_structure_details 'Flack (1983)'
_refine_ls_abs_structure_Flack -.07(15)
_refine_ls_extinction_method none
_refine_ls_goodness_of_fit_ref 1.19
_refine_ls_hydrogen_treatment constr
_refine_ls_matrix_type full
_refine_ls_number_parameters 128
_refine_ls_number_reflns 1268
_refine_ls_number_restraints 1
_refine_ls_restrained_S_all 1.19
_refine_ls_R_factor_all .046
_refine_ls_R_factor_gt .029
_refine_ls_shift/su_max <0.001
_refine_ls_shift/su_mean .00
_refine_ls_structure_factor_coef Fsqd
_refine_ls_weighting_details 'calc w = 1/[\s^2^(Fo^2^)+(0.0656P)^2^] where P=(Fo^2^+2Fc^2^)/3'
_refine_ls_weighting_scheme calc
_refine_ls_wR_factor_ref .109
_reflns_number_gt 1063
_reflns_number_total 1268
_reflns_threshold_expression I<2\s(I)
_cod_data_source_file bk1513.cif
_cod_data_source_block IV
_cod_depositor_comments
;
The following automatic conversions were performed:

'_exptl_crystal_density_meas' value 'not measured ' was changed to
'?' - the value is perceived as not measured.

Automatic conversion script
Id: cif_fix_values 3008 2015-01-20 13:52:24Z robertas 
;
_cod_original_cell_volume 516.80(10)
_cod_original_sg_symbol_H-M 'P 21'
_cod_database_code 2010885
_cod_database_fobs_code 2010885

loop_
_symmetry_equiv_pos_as_xyz
'x, y, z'
'-x, y+1/2, -z'

loop_
_atom_site_label
_atom_site_fract_x
_atom_site_fract_y
_atom_site_fract_z
_atom_site_U_iso_or_equiv
_atom_site_adp_type
_atom_site_calc_flag
_atom_site_refinement_flags
_atom_site_occupancy
_atom_site_disorder_assembly
_atom_site_disorder_group
_atom_site_type_symbol
S1 .51440(19) .30871(11) .07085(11) .0463(3) Uani d . 1 . . S
S2 .65668(15) .47553(10) .52923(10) .0388(2) Uani d . 1 . . S
O1 .6269(6) .6112(4) .5389(4) .0656(10) Uani d . 1 . . O
O2 .8850(5) .4247(4) .5847(4) .0607(10) Uani d . 1 . . O
C1 .6643(6) .3336(4) .2593(4) .0366(8) Uani d . 1 . . C
C2 .5609(6) .4265(4) .3340(4) .0333(7) Uani d . 1 . . C
C3 .3523(6) .4818(4) .2406(4) .0360(7) Uani d . 1 . . C
C4 .1984(7) .5750(4) .2783(5) .0471(10) Uani d . 1 . . C
H4 .2240 .6147 .3762 .057 Uiso calc R 1 . . H
C5 .0054(8) .6072(5) .1664(6) .0563(12) Uani d . 1 . . C
H5 -.0993 .6681 .1911 .068 Uiso calc R 1 . . H
C6 -.0331(8) .5507(6) .0205(6) .0590(13) Uani d . 1 . . C
H6 -.1625 .5745 -.0522 .071 Uiso calc R 1 . . H
C7 .1169(7) .4595(5) -.0196(5) .0522(11) Uani d . 1 . . C
H7 .0909 .4218 -.1187 .063 Uiso calc R 1 . . H
C8 .3080(7) .4249(4) .0910(4) .0399(8) Uani d . 1 . . C
C9 .8775(8) .2541(5) .3081(6) .0498(10) Uani d . 1 . . C
H9A .9323 .2657 .4186 .075 Uiso calc R 1 . . H
H9B .9965 .2802 .2499 .075 Uiso calc R 1 . . H
H9C .8408 .1655 .2873 .075 Uiso calc R 1 . . H
C10 .4619(8) .4013(6) .6374(5) .0538(12) Uani d . 1 . . C
H10A .5015 .4248 .7462 .081 Uiso calc R 1 . . H
H10B .4722 .3100 .6273 .081 Uiso calc R 1 . . H
H10C .3058 .4287 .5975 .081 Uiso calc R 1 . . H

loop_
_atom_site_aniso_label
_atom_site_aniso_U_11
_atom_site_aniso_U_22
_atom_site_aniso_U_33
_atom_site_aniso_U_12
_atom_site_aniso_U_13
_atom_site_aniso_U_23
S1 .0513(6) .0555(6) .0322(4) -.0040(5) .0068(4) -.0078(5)
S2 .0326(4) .0503(5) .0313(4) -.0048(4) -.0014(3) -.0061(4)
O1 .080(2) .050(2) .060(2) -.0099(18) -.0084(18) -.0157(16)
O2 .0322(13) .100(3) .0459(16) .0022(17) -.0047(12) -.0082(18)
C1 .0355(17) .043(2) .0325(16) -.0071(16) .0085(13) .0020(15)
C2 .0309(16) .0404(19) .0281(15) -.0068(15) .0031(13) .0026(14)
C3 .0353(15) .0391(18) .0321(16) -.0068(18) .0013(12) .0050(17)
C4 .046(2) .042(2) .050(2) .0023(18) .0010(18) -.0007(18)
C5 .045(2) .053(3) .069(3) .010(2) .004(2) .011(2)
C6 .046(2) .070(3) .055(3) .000(2) -.011(2) .017(2)
C7 .051(2) .066(3) .0357(18) -.010(2) -.0065(16) .008(2)
C8 .0403(19) .047(2) .0313(17) -.0087(18) .0031(14) .0039(16)
C9 .047(2) .051(3) .053(2) .006(2) .0123(19) .002(2)
C10 .045(2) .084(4) .034(2) -.003(2) .0115(17) -.001(2)

loop_
_atom_type_symbol
_atom_type_description
_atom_type_scat_dispersion_real
_atom_type_scat_dispersion_imag
_atom_type_scat_source
C C .0033 .0016 'International Tables Vol C Tables 4.2.6.8 and 6.1.1.4'
H H .0000 .0000 'International Tables Vol C Tables 4.2.6.8 and 6.1.1.4'
O O .0106 .0060 'International Tables Vol C Tables 4.2.6.8 and 6.1.1.4'
S S .1246 .1234 'International Tables Vol C Tables 4.2.6.8 and 6.1.1.4'

loop_
_geom_angle_atom_site_label_1
_geom_angle_atom_site_label_2
_geom_angle_atom_site_label_3
_geom_angle
_geom_angle_publ_flag
C1 S1 C8 92.9(2) y
O1 S2 O2 117.4(2) y
O1 S2 C2 108.7(2) y
O2 S2 C2 109.8(2) y
O1 S2 C10 108.0(3) y
O2 S2 C10 107.6(2) y
C2 S2 C10 104.4(2) y
C2 C1 C9 132.5(4) n
C2 C1 S1 111.0(3) n
C9 C1 S1 116.5(3) n
C1 C2 C3 114.5(3) n
C1 C2 S2 124.5(3) n
C3 C2 S2 121.0(3) n
C4 C3 C8 118.8(3) n
C4 C3 C2 130.8(4) n
C8 C3 C2 110.4(4) n
C5 C4 C3 118.7(4) n
C6 C5 C4 121.4(5) n
C5 C6 C7 120.9(4) n
C6 C7 C8 118.6(4) n
C7 C8 C3 121.6(4) n
C7 C8 S1 127.1(4) n
C3 C8 S1 111.3(3) n

loop_
_geom_bond_atom_site_label_1
_geom_bond_atom_site_label_2
_geom_bond_site_symmetry_2
_geom_bond_distance
_geom_bond_publ_flag
S1 C1 . 1.731(4) y
S1 C8 . 1.736(4) y
S2 O1 . 1.431(4) y
S2 O2 . 1.437(3) y
S2 C2 . 1.759(4) y
S2 C10 . 1.763(5) y
C1 C2 . 1.359(6) n
C1 C9 . 1.494(6) n
C2 C3 . 1.460(5) n
C3 C4 . 1.397(6) n
C3 C8 . 1.405(5) n
C4 C5 . 1.395(6) n
C5 C6 . 1.374(8) n
C6 C7 . 1.375(7) n
C7 C8 . 1.387(5) n

loop_
_geom_torsion_atom_site_label_1
_geom_torsion_atom_site_label_2
_geom_torsion_atom_site_label_3
_geom_torsion_atom_site_label_4
_geom_torsion
_geom_torsion_publ_flag
C8 S1 C1 C2 .0(3) n
C8 S1 C1 C9 -179.0(3) n
C9 C1 C2 C3 179.1(4) n
S1 C1 C2 C3 .3(4) n
C9 C1 C2 S2 -3.2(6) n
S1 C1 C2 S2 178.0(2) n
O1 S2 C2 C1 142.6(3) n
O2 S2 C2 C1 12.8(4) n
C10 S2 C2 C1 -102.3(4) n
O1 S2 C2 C3 -39.9(4) n
O2 S2 C2 C3 -169.6(3) n
C10 S2 C2 C3 75.2(3) n
C1 C2 C3 C4 177.8(4) n
S2 C2 C3 C4 .1(6) n
C1 C2 C3 C8 -.5(4) n
S2 C2 C3 C8 -178.3(3) n
C8 C3 C4 C5 .5(6) n
C2 C3 C4 C5 -177.7(4) n
C3 C4 C5 C6 -1.0(7) n
C4 C5 C6 C7 .6(8) n
C5 C6 C7 C8 .4(7) n
C6 C7 C8 C3 -.9(7) n
C6 C7 C8 S1 177.4(3) n
C4 C3 C8 C7 .4(6) n
C2 C3 C8 C7 179.0(4) n
C4 C3 C8 S1 -178.1(3) n
C2 C3 C8 S1 .5(4) n
C1 S1 C8 C7 -178.7(4) n
C1 S1 C8 C3 -.3(3) n

loop_
_cod_related_entry_id
_cod_related_entry_database
_cod_related_entry_code
1 ChemSpider 21135789
